data_2223101
loop_
_publ_author_name
'Seo, Pil Ja'
'Choi, Hong Dae'
'Son, Byeng Wha'
'Lee, Uk'

_publ_section_title
;
 5-Bromo-2,7-dimethyl-3-methylsulfinyl-1-benzofuran
;
_journal_coeditor_code HG2560
_journal_issue 9
_journal_name_full 'Acta Crystallographica Section E'
_journal_page_first o2302
_journal_paper_doi 10.1107/S1600536809034011
_journal_volume 65
_journal_year 2009
_chemical_formula_iupac 'C11 H11 Br O2 S'
_chemical_formula_moiety 'C11 H11 Br O2 S'
_chemical_formula_sum 'C11 H11 Br O2 S'
_chemical_formula_weight 287.17
_chemical_name_systematic
;
5-Bromo-2,7-dimethyl-3-methylsulfinyl-1-benzofuran
;
_space_group_IT_number 9
_symmetry_cell_setting monoclinic
_symmetry_space_group_name_Hall 'C -2yc'
_symmetry_space_group_name_H-M 'C 1 c 1'
_atom_sites_solution_hydrogens difmap
_atom_sites_solution_primary direct
_atom_sites_solution_secondary difmap
_cell_angle_alpha 90.00
_cell_angle_beta 106.962(2)
_cell_angle_gamma 90.00
_cell_formula_units_Z 4
_cell_length_a 16.929(2)
_cell_length_b 5.1001(6)
_cell_length_c 13.800(2)
_cell_measurement_reflns_used 2606
_cell_measurement_temperature 173(2)
_cell_measurement_theta_max 27.41
_cell_measurement_theta_min 2.52
_cell_volume 1139.7(3)
_computing_cell_refinement 'SAINT (Bruker, 2001)'
_computing_data_collection 'SMART (Bruker, 2001)'
_computing_data_reduction 'SAINT (Bruker, 2001)'
_computing_molecular_graphics 'ORTEP-3 (Farrugia, 1997) and DIAMOND (Brandenburg, 1998)'
_computing_publication_material 'SHELXL97 (Sheldrick, 2008)'
_computing_structure_refinement 'SHELXL97 (Sheldrick, 2008)'
_computing_structure_solution 'SHELXS97 (Sheldrick, 2008)'
_diffrn_ambient_temperature 173(2)
_diffrn_detector_area_resol_mean 10.0
_diffrn_measured_fraction_theta_full 0.989
_diffrn_measured_fraction_theta_max 0.989
_diffrn_measurement_device_type 'Bruker SMART CCD'
_diffrn_measurement_method '\f and \w'
_diffrn_radiation_monochromator graphite
_diffrn_radiation_source 'fine-focus sealed tube'
_diffrn_radiation_type MoK\a
_diffrn_radiation_wavelength 0.71073
_diffrn_reflns_av_R_equivalents 0.1105
_diffrn_reflns_av_sigmaI/netI 0.0648
_diffrn_reflns_limit_h_max 19
_diffrn_reflns_limit_h_min -21
_diffrn_reflns_limit_k_max 6
_diffrn_reflns_limit_k_min -6
_diffrn_reflns_limit_l_max 17
_diffrn_reflns_limit_l_min -13
_diffrn_reflns_number 3270
_diffrn_reflns_theta_full 26.99
_diffrn_reflns_theta_max 26.99
_diffrn_reflns_theta_min 2.52
_exptl_absorpt_coefficient_mu 3.766
_exptl_absorpt_correction_T_max 0.6020
_exptl_absorpt_correction_T_min 0.2109
_exptl_absorpt_correction_type multi-scan
_exptl_absorpt_process_details '(SADABS; Sheldrick, 2000)'
_exptl_crystal_colour colorless
_exptl_crystal_density_diffrn 1.674
_exptl_crystal_density_method 'not measured'
_exptl_crystal_description block
_exptl_crystal_F_000 576
_exptl_crystal_size_max 0.60
_exptl_crystal_size_mid 0.30
_exptl_crystal_size_min 0.15
_refine_diff_density_max 1.307
_refine_diff_density_min -0.821
_refine_ls_abs_structure_details 'Flack (1983), 582 Friedel pairs'
_refine_ls_abs_structure_Flack -0.003(12)
_refine_ls_extinction_method none
_refine_ls_goodness_of_fit_ref 1.055
_refine_ls_hydrogen_treatment constr
_refine_ls_matrix_type full
_refine_ls_number_parameters 138
_refine_ls_number_reflns 1832
_refine_ls_number_restraints 2
_refine_ls_restrained_S_all 1.054
_refine_ls_R_factor_all 0.0417
_refine_ls_R_factor_gt 0.0403
_refine_ls_shift/su_max 0.001
_refine_ls_shift/su_mean 0.000
_refine_ls_structure_factor_coef Fsqd
_refine_ls_weighting_details 'calc w=1/[\s^2^(Fo^2^)+(0.071P)^2^+0.1P] where P=(Fo^2^+2Fc^2^)/3'
_refine_ls_weighting_scheme calc
_refine_ls_wR_factor_gt 0.1005
_refine_ls_wR_factor_ref 0.1016
_reflns_number_gt 1760
_reflns_number_total 1832
_reflns_threshold_expression I>2\s(I)
_cod_data_source_file hg2560.cif
_cod_data_source_block I
_cod_original_sg_symbol_H-M 'C c'
_cod_database_code 2223101
_cod_database_fobs_code 2223101

loop_
_symmetry_equiv_pos_as_xyz
'x, y, z'
'x, -y, z+1/2'
'x+1/2, y+1/2, z'
'x+1/2, -y+1/2, z+1/2'

loop_
_atom_site_type_symbol
_atom_site_label
_atom_site_fract_x
_atom_site_fract_y
_atom_site_fract_z
_atom_site_U_iso_or_equiv
_atom_site_adp_type
_atom_site_calc_flag
_atom_site_refinement_flags
_atom_site_occupancy
_atom_site_disorder_assembly
_atom_site_disorder_group
Br Br 0.80657(3) 1.10273(9) 0.53574(4) 0.03592(18) Uani d . 1 . .
S S2 0.47258(6) 0.4834(2) 0.39045(8) 0.0260(3) Uani d . 1 . .
O O1 0.60773(18) 0.2770(7) 0.6641(2) 0.0234(7) Uani d . 1 . .
C C2 0.6253(2) 0.5717(8) 0.5481(3) 0.0210(9) Uani d . 1 . .
C C1 0.5474(2) 0.4374(8) 0.5090(3) 0.0196(8) Uani d . 1 . .
C C3 0.6679(2) 0.7694(9) 0.5131(3) 0.0226(8) Uani d . 1 . .
H H3 0.6470 0.8467 0.4497 0.027 Uiso calc R 1 . .
C C9 0.7699(3) 0.4064(11) 0.8116(4) 0.0362(13) Uani d . 1 . .
H H9A 0.7768 0.2220 0.8027 0.043 Uiso calc R 1 . .
H H9B 0.7326 0.4324 0.8514 0.043 Uiso calc R 1 . .
H H9C 0.8225 0.4832 0.8457 0.043 Uiso calc R 1 . .
C C8 0.5396(2) 0.2678(9) 0.5812(3) 0.0222(9) Uani d . 1 . .
C C6 0.7356(3) 0.5336(10) 0.7103(3) 0.0253(9) Uani d . 1 . .
C C4 0.7437(3) 0.8416(9) 0.5800(4) 0.0261(9) Uani d . 1 . .
C C7 0.6596(2) 0.4648(9) 0.6435(3) 0.0215(8) Uani d . 1 . .
C C5 0.7778(3) 0.7289(10) 0.6741(4) 0.0283(10) Uani d . 1 . .
H H5 0.8294 0.7837 0.7139 0.034 Uiso calc R 1 . .
O O2 0.4684(2) 0.7724(8) 0.3685(3) 0.0389(10) Uani d . 1 . .
C C10 0.4738(3) 0.0806(9) 0.5865(4) 0.0279(10) Uani d . 1 . .
H H10A 0.4286 0.0927 0.5255 0.042 Uiso calc R 1 . .
H H10B 0.4548 0.1227 0.6437 0.042 Uiso calc R 1 . .
H H10C 0.4955 -0.0946 0.5937 0.042 Uiso calc R 1 . .
C C11 0.5294(4) 0.3399(11) 0.3125(4) 0.0361(12) Uani d . 1 . .
H H11A 0.4998 0.3659 0.2425 0.054 Uiso calc R 1 . .
H H11B 0.5362 0.1555 0.3264 0.054 Uiso calc R 1 . .
H H11C 0.5827 0.4216 0.3271 0.054 Uiso calc R 1 . .

loop_
_atom_site_aniso_label
_atom_site_aniso_U_11
_atom_site_aniso_U_22
_atom_site_aniso_U_33
_atom_site_aniso_U_12
_atom_site_aniso_U_13
_atom_site_aniso_U_23
Br 0.0297(2) 0.0241(2) 0.0578(3) -0.00886(19) 0.01865(19) -0.0052(3)
S2 0.0213(5) 0.0276(6) 0.0247(5) -0.0042(4) -0.0002(4) 0.0032(4)
O1 0.0239(15) 0.0250(17) 0.0218(15) -0.0003(12) 0.0075(12) 0.0008(13)
C2 0.018(2) 0.019(2) 0.025(2) 0.0008(14) 0.0051(16) -0.0027(16)
C1 0.0152(17) 0.0208(19) 0.0210(19) -0.0012(14) 0.0024(14) 0.0019(16)
C3 0.0211(19) 0.020(2) 0.026(2) 0.0005(15) 0.0066(16) 0.0004(16)
C9 0.027(2) 0.051(4) 0.026(3) 0.007(2) 0.0003(19) -0.002(2)
C8 0.0208(18) 0.024(2) 0.021(2) 0.0003(15) 0.0043(16) -0.0022(16)
C6 0.0197(19) 0.027(2) 0.027(2) 0.0039(16) 0.0047(16) -0.0055(19)
C4 0.0216(19) 0.0183(19) 0.040(3) -0.0028(15) 0.0121(17) -0.0054(19)
C7 0.0190(18) 0.021(2) 0.025(2) 0.0022(15) 0.0071(15) -0.0030(18)
C5 0.0176(18) 0.034(3) 0.032(2) -0.0017(16) 0.0051(16) -0.012(2)
O2 0.041(2) 0.0286(19) 0.039(2) 0.0081(16) -0.0001(18) 0.0065(16)
C10 0.027(2) 0.023(2) 0.035(2) -0.0066(17) 0.0121(19) 0.0006(18)
C11 0.052(3) 0.031(3) 0.026(2) -0.007(2) 0.012(2) -0.002(2)

loop_
_atom_type_symbol
_atom_type_description
_atom_type_scat_dispersion_real
_atom_type_scat_dispersion_imag
_atom_type_scat_source
C C 0.0033 0.0016 'International Tables Vol C Tables 4.2.6.8 and 6.1.1.4'
H H 0.0000 0.0000 'International Tables Vol C Tables 4.2.6.8 and 6.1.1.4'
O O 0.0106 0.0060 'International Tables Vol C Tables 4.2.6.8 and 6.1.1.4'
S S 0.1246 0.1234 'International Tables Vol C Tables 4.2.6.8 and 6.1.1.4'
Br Br -0.2901 2.4595 'International Tables Vol C Tables 4.2.6.8 and 6.1.1.4'

loop_
_geom_angle_atom_site_label_1
_geom_angle_atom_site_label_2
_geom_angle_atom_site_label_3
_geom_angle_site_symmetry_1
_geom_angle_site_symmetry_3
_geom_angle
_geom_angle_publ_flag
O2 S2 C1 . . 107.2(2) ?
O2 S2 C11 . . 106.4(3) ?
C1 S2 C11 . . 97.8(2) ?
C8 O1 C7 . . 106.4(3) ?
C7 C2 C3 . . 119.6(4) ?
C7 C2 C1 . . 104.6(4) ?
C3 C2 C1 . . 135.8(4) ?
C8 C1 C2 . . 107.6(4) ?
C8 C1 S2 . . 124.6(3) ?
C2 C1 S2 . . 127.7(4) ?
C4 C3 C2 . . 115.3(4) ?
C4 C3 H3 . . 122.4 ?
C2 C3 H3 . . 122.4 ?
C6 C9 H9A . . 109.5 ?
C6 C9 H9B . . 109.5 ?
H9A C9 H9B . . 109.5 ?
C6 C9 H9C . . 109.5 ?
H9A C9 H9C . . 109.5 ?
H9B C9 H9C . . 109.5 ?
C1 C8 O1 . . 110.8(4) ?
C1 C8 C10 . . 133.0(4) ?
O1 C8 C10 . . 116.2(4) ?
C7 C6 C5 . . 114.3(4) ?
C7 C6 C9 . . 122.8(5) ?
C5 C6 C9 . . 122.9(4) ?
C5 C4 C3 . . 124.3(5) ?
C5 C4 Br . . 118.1(3) ?
C3 C4 Br . . 117.6(4) ?
O1 C7 C2 . . 110.6(3) ?
O1 C7 C6 . . 123.9(4) ?
C2 C7 C6 . . 125.5(5) ?
C4 C5 C6 . . 121.0(4) ?
C4 C5 H5 . . 119.5 ?
C6 C5 H5 . . 119.5 ?
C8 C10 H10A . . 109.5 ?
C8 C10 H10B . . 109.5 ?
H10A C10 H10B . . 109.5 ?
C8 C10 H10C . . 109.5 ?
H10A C10 H10C . . 109.5 ?
H10B C10 H10C . . 109.5 ?
S2 C11 H11A . . 109.5 ?
S2 C11 H11B . . 109.5 ?
H11A C11 H11B . . 109.5 ?
S2 C11 H11C . . 109.5 ?
H11A C11 H11C . . 109.5 ?
H11B C11 H11C . . 109.5 ?

loop_
_geom_bond_atom_site_label_1
_geom_bond_atom_site_label_2
_geom_bond_site_symmetry_2
_geom_bond_distance
_geom_bond_publ_flag
Br C4 . 1.913(5) ?
S2 O2 . 1.502(4) ?
S2 C1 . 1.769(4) ?
S2 C11 . 1.795(7) ?
O1 C8 . 1.368(5) ?
O1 C7 . 1.384(6) ?
C2 C7 . 1.387(6) ?
C2 C3 . 1.404(7) ?
C2 C1 . 1.444(5) ?
C1 C8 . 1.354(7) ?
C3 C4 . 1.394(6) ?
C3 H3 . 0.9300 ?
C9 C6 . 1.496(7) ?
C9 H9A . 0.9600 ?
C9 H9B . 0.9600 ?
C9 H9C . 0.9600 ?
C8 C10 . 1.486(6) ?
C6 C7 . 1.391(6) ?
C6 C5 . 1.400(8) ?
C4 C5 . 1.383(8) ?
C5 H5 . 0.9300 ?
C10 H10A . 0.9600 ?
C10 H10B . 0.9600 ?
C10 H10C . 0.9600 ?
C11 H11A . 0.9600 ?
C11 H11B . 0.9600 ?
C11 H11C . 0.9600 ?

loop_
_geom_hbond_atom_site_label_D
_geom_hbond_atom_site_label_H
_geom_hbond_atom_site_label_A
_geom_hbond_site_symmetry_A
_geom_hbond_distance_DH
_geom_hbond_distance_HA
_geom_hbond_distance_DA
_geom_hbond_angle_DHA
C11 H11B O2 1_545 0.96 2.42 3.242(7) 143.2

loop_
_geom_torsion_atom_site_label_1
_geom_torsion_atom_site_label_2
_geom_torsion_atom_site_label_3
_geom_torsion_atom_site_label_4
_geom_torsion_site_symmetry_1
_geom_torsion_site_symmetry_2
_geom_torsion_site_symmetry_3
_geom_torsion_site_symmetry_4
_geom_torsion
_geom_torsion_publ_flag
C7 C2 C1 C8 . . . . 0.8(5) ?
C3 C2 C1 C8 . . . . -178.2(5) ?
C7 C2 C1 S2 . . . . 179.5(3) ?
C3 C2 C1 S2 . . . . 0.6(8) ?
O2 S2 C1 C8 . . . . 139.5(4) ?
C11 S2 C1 C8 . . . . -110.6(5) ?
O2 S2 C1 C2 . . . . -39.0(5) ?
C11 S2 C1 C2 . . . . 70.8(5) ?
C7 C2 C3 C4 . . . . 0.3(7) ?
C1 C2 C3 C4 . . . . 179.1(5) ?
C2 C1 C8 O1 . . . . -1.3(5) ?
S2 C1 C8 O1 . . . . 179.9(3) ?
C2 C1 C8 C10 . . . . 179.1(5) ?
S2 C1 C8 C10 . . . . 0.3(8) ?
C7 O1 C8 C1 . . . . 1.2(5) ?
C7 O1 C8 C10 . . . . -179.0(4) ?
C2 C3 C4 C5 . . . . 1.1(7) ?
C2 C3 C4 Br . . . . 178.2(3) ?
C8 O1 C7 C2 . . . . -0.7(5) ?
C8 O1 C7 C6 . . . . 179.5(4) ?
C3 C2 C7 O1 . . . . 179.1(4) ?
C1 C2 C7 O1 . . . . -0.1(5) ?
C3 C2 C7 C6 . . . . -1.0(7) ?
C1 C2 C7 C6 . . . . 179.8(4) ?
C5 C6 C7 O1 . . . . -179.8(4) ?
C9 C6 C7 O1 . . . . 1.1(7) ?
C5 C6 C7 C2 . . . . 0.4(7) ?
C9 C6 C7 C2 . . . . -178.7(5) ?
C3 C4 C5 C6 . . . . -1.9(8) ?
Br C4 C5 C6 . . . . -179.0(4) ?
C7 C6 C5 C4 . . . . 1.0(7) ?
C9 C6 C5 C4 . . . . -179.9(5) ?
